data_2311567
loop_
_publ_author_name
'Ghichi, Nadir'
'Benboudiaf, Ali'
'DJebli, Yacine'
'Bensouici, Chawki'
'Merazig, Hocine'

_publ_section_title
;
 Crystal structure, Hirshfeld surface analysis and anti-oxidant capacity
 of
 2,2'-{(1<i>E</i>,1'<i>E</i>)-[1,2-phenyl-enebis(aza-nylyl-idene)]bis-(methanylyl-idene)}bis-(5-benz-yloxy)phenol.
;
_journal_issue 'Pt 5'
_journal_name_full 'Acta crystallographica. Section E, Crystallographic communications'
_journal_page_first 682
_journal_page_last 686
_journal_paper_doi 10.1107/S2056989018005832
_journal_volume 74
_journal_year 2018
_chemical_formula_moiety 'C34 H28 N2 O4'
_chemical_formula_structural 'C34 H28 N2 O4'
_chemical_formula_sum 'C34 H28 N2 O4'
_chemical_formula_weight 528.58
_chemical_name_systematic
2,2'-{(1<i>E</i>,1'<i>E</i>)-[1,2-Phenylenebis(azanylylidene)]bis(methanylylidene)}bis(5-benzyloxy)phenol
_space_group_IT_number 36
_space_group_name_Hall 'C 2c -2'
_space_group_name_H-M_alt 'C m c 21'
_symmetry_cell_setting orthorhombic
_symmetry_space_group_name_Hall 'C 2c -2'
_symmetry_space_group_name_H-M 'C m c 21'
_atom_sites_solution_hydrogens mixed
_atom_sites_solution_primary direct
_atom_sites_solution_secondary difmap
_cell_angle_alpha 90
_cell_angle_beta 90
_cell_angle_gamma 90
_cell_formula_units_Z 4
_cell_length_a 35.297(3)
_cell_length_b 9.3902(6)
_cell_length_c 8.3603(5)
_cell_measurement_reflns_used 1621
_cell_measurement_temperature 293
_cell_measurement_theta_max 21.25
_cell_measurement_theta_min 2.24
_cell_volume 2771.0(3)
_computing_cell_refinement
;
SAINT (Bruker, 2011)
;
_computing_data_collection
;
APEX2 (Bruker, 2011)
;
_computing_data_reduction
;
SAINT (Bruker, 2011)
;
_computing_molecular_graphics
;
SHELXTL (Sheldrick, 2008) and Mercury (Macrae <i>et al.</i>,
2008)
;
_computing_publication_material
;
SHELXTL (Sheldrick, 2008) and PLATON (Spek, 2009)
;
_computing_structure_refinement
;
SHELXL2017 (Sheldrick, 2015b)
;
_computing_structure_solution
;
SHELXT2017 (Sheldrick, 2015a)
;
_diffrn_ambient_temperature 293
_diffrn_detector_area_resol_mean 18.4
_diffrn_measured_fraction_theta_full 0.978
_diffrn_measured_fraction_theta_max 0.982
_diffrn_measurement_device_type 'Bruker APEXII CCD'
_diffrn_measurement_method '\f and \w scans'
_diffrn_radiation_type MoK\a
_diffrn_radiation_wavelength 0.71073
_diffrn_reflns_av_R_equivalents 0.0422
_diffrn_reflns_limit_h_max 40
_diffrn_reflns_limit_h_min -45
_diffrn_reflns_limit_k_max 5
_diffrn_reflns_limit_k_min -12
_diffrn_reflns_limit_l_max 6
_diffrn_reflns_limit_l_min -10
_diffrn_reflns_number 4493
_diffrn_reflns_theta_full 25.24
_diffrn_reflns_theta_max 27.54
_diffrn_reflns_theta_min 3.69
_exptl_absorpt_coefficient_mu 0.083
_exptl_absorpt_correction_type none
_exptl_crystal_colour yellow
_exptl_crystal_density_diffrn 1.267
_exptl_crystal_density_method 'Not Measured'
_exptl_crystal_description Block
_exptl_crystal_F_000 1112
_exptl_crystal_size_max 0.030
_exptl_crystal_size_mid 0.020
_exptl_crystal_size_min 0.010
_refine_diff_density_max 0.289
_refine_diff_density_min -0.236
_refine_ls_extinction_method none
_refine_ls_goodness_of_fit_ref 1.015
_refine_ls_hydrogen_treatment constr
_refine_ls_matrix_type full
_refine_ls_number_parameters 185
_refine_ls_number_reflns 2516
_refine_ls_number_restraints 1
_refine_ls_restrained_S_all 1.015
_refine_ls_R_factor_all 0.0857
_refine_ls_R_factor_gt 0.0527
_refine_ls_shift/su_max 0.000
_refine_ls_shift/su_mean 0.000
_refine_ls_structure_factor_coef Fsqd
_refine_ls_weighting_details 'w=1/[\s^2^(Fo^2^)+(0.0817P)^2^] where P=(Fo^2^+2Fc^2^)/3'
_refine_ls_weighting_scheme calc
_refine_ls_wR_factor_gt 0.1367
_refine_ls_wR_factor_ref 0.1582
_reflns_number_gt 1691
_reflns_number_total 2516
_reflns_threshold_expression I>2\s(I)
_cod_data_source_file su5438sup1.cif
_cod_data_source_block I
_cod_database_code 2311567
_shelx_estimated_absorpt_t_min 0.998
_shelx_estimated_absorpt_t_max 0.999

loop_
_space_group_symop_id
_space_group_symop_operation_xyz
1 x,y,z
2 -x,-y,1/2+z
3 -x,y,z
4 x,-y,1/2+z
5 1/2+x,1/2+y,z
6 1/2-x,1/2-y,1/2+z
7 1/2-x,1/2+y,z
8 1/2+x,1/2-y,1/2+z

loop_
_atom_site_aniso_label
_atom_site_aniso_U_11
_atom_site_aniso_U_22
_atom_site_aniso_U_33
_atom_site_aniso_U_12
_atom_site_aniso_U_13
_atom_site_aniso_U_23
O1 0.0640(19) 0.0400(16) 0.104(3) 0.0056(14) -0.0359(19) -0.0063(17)
O2 0.0595(17) 0.0386(14) 0.0658(17) 0.0080(12) -0.0166(15) -0.0028(14)
N1 0.0416(17) 0.0335(16) 0.071(2) 0.0021(14) 0.0019(18) 0.0024(15)
C1 0.063(3) 0.0317(19) 0.097(3) -0.0042(16) -0.001(3) 0.003(2)
C2 0.047(2) 0.041(2) 0.082(3) -0.0048(17) -0.002(2) 0.000(2)
C3 0.049(2) 0.0322(18) 0.063(2) 0.0022(16) 0.002(2) -0.0028(17)
C4 0.049(2) 0.0345(19) 0.065(3) 0.0002(17) 0.003(2) -0.0024(18)
C5 0.042(2) 0.0373(19) 0.057(2) -0.0015(16) 0.002(2) -0.0033(18)
C6 0.042(2) 0.0364(19) 0.064(2) -0.0017(16) -0.008(2) -0.0015(17)
C7 0.051(2) 0.0365(18) 0.059(2) -0.0007(16) -0.010(2) -0.0041(19)
C8 0.047(2) 0.039(2) 0.053(2) 0.0063(16) -0.0047(19) 0.0005(17)
C9 0.058(3) 0.045(2) 0.065(3) -0.0010(18) -0.017(2) -0.003(2)
C10 0.060(3) 0.039(2) 0.069(3) -0.0035(18) -0.011(2) -0.006(2)
C11 0.059(3) 0.041(2) 0.064(3) 0.0043(19) -0.013(2) -0.0047(19)
C12 0.043(2) 0.0378(19) 0.054(2) 0.0001(16) -0.0069(18) -0.0056(18)
C13 0.054(3) 0.049(2) 0.060(3) 0.0042(18) -0.004(2) -0.001(2)
C14 0.082(3) 0.051(3) 0.070(3) 0.013(2) -0.021(3) 0.005(2)
C15 0.060(3) 0.055(3) 0.095(4) 0.020(2) -0.023(3) -0.028(3)
C16 0.053(3) 0.075(3) 0.081(3) 0.006(2) 0.001(3) -0.021(3)
C17 0.062(3) 0.057(3) 0.066(3) -0.005(2) -0.002(2) -0.001(2)

loop_
_atom_site_type_symbol
_atom_site_label
_atom_site_fract_x
_atom_site_fract_y
_atom_site_fract_z
_atom_site_U_iso_or_equiv
_atom_site_thermal_displace_type
_atom_site_calc_flag
_atom_site_refinement_flags
_atom_site_occupancy
O O1 0.05052(9) 0.2350(3) 0.3234(5) 0.0693(13) Uani d . 1.000
O O2 0.15676(8) 0.0288(3) 0.5919(4) 0.0546(9) Uani d . 1.000
N N1 0.03881(9) 0.5084(4) 0.3640(5) 0.0487(10) Uani d . 1.000
C C1 0.01955(13) 0.8879(4) 0.2654(7) 0.0639(15) Uani d . 1.000
C C2 0.03890(12) 0.7645(4) 0.2985(6) 0.0567(14) Uani d . 1.000
C C3 0.01982(11) 0.6379(4) 0.3322(5) 0.0481(11) Uani d . 1.000
C C4 0.06841(12) 0.5103(4) 0.4519(6) 0.0495(14) Uani d . 1.000
C C5 0.09057(11) 0.3828(4) 0.4833(5) 0.0454(11) Uani d . 1.000
C C6 0.08042(11) 0.2506(4) 0.4207(5) 0.0475(11) Uani d . 1.000
C C7 0.10168(11) 0.1285(4) 0.4566(5) 0.0488(11) Uani d . 1.000
C C8 0.13349(11) 0.1401(4) 0.5523(5) 0.0463(12) Uani d . 1.000
C C9 0.14420(12) 0.2710(4) 0.6146(6) 0.0560(16) Uani d . 1.000
C C10 0.12269(12) 0.3889(4) 0.5813(5) 0.0560(16) Uani d . 1.000
C C11 0.14781(12) -0.1086(4) 0.5260(6) 0.0547(16) Uani d . 1.000
C C12 0.17886(11) -0.2104(4) 0.5695(5) 0.0449(11) Uani d . 1.000
C C13 0.17544(12) -0.2993(4) 0.6998(6) 0.0543(16) Uani d . 1.000
C C14 0.20330(16) -0.3988(4) 0.7345(6) 0.0677(17) Uani d . 1.000
C C15 0.23502(14) -0.4070(5) 0.6404(7) 0.0700(19) Uani d . 1.000
C C16 0.23920(14) -0.3165(6) 0.5124(7) 0.0697(17) Uani d . 1.000
C C17 0.21118(13) -0.2190(5) 0.4765(6) 0.0617(17) Uani d . 1.000
H H1 0.03276 0.97121 0.24301 0.0770 Uiso c RU 1.000
H H1O 0.04038 0.31254 0.30933 0.1040 Uiso c RU 1.000
H H2 0.06524 0.76529 0.29851 0.0680 Uiso c RU 1.000
H H4 0.0777(10) 0.604(4) 0.509(5) 0.041(9) Uiso d . 1.000
H H7 0.09442 0.04030 0.41635 0.0580 Uiso c RU 1.000
H H9 0.16571 0.27872 0.67824 0.0670 Uiso c RU 1.000
H H10 0.12968 0.47594 0.62529 0.0670 Uiso c RU 1.000
H H11A 0.12385 -0.14214 0.56862 0.0660 Uiso c RU 1.000
H H11B 0.14557 -0.10203 0.41061 0.0660 Uiso c RU 1.000
H H13 0.15420 -0.29259 0.76516 0.0650 Uiso c RU 1.000
H H14 0.20047 -0.45974 0.82141 0.0810 Uiso c RU 1.000
H H15 0.25371 -0.47378 0.66311 0.0840 Uiso c RU 1.000
H H16 0.26095 -0.32099 0.44979 0.0840 Uiso c RU 1.000
H H17 0.21407 -0.15860 0.38915 0.0740 Uiso c RU 1.000

loop_
_atom_type_symbol
_atom_type_description
_atom_type_scat_dispersion_real
_atom_type_scat_dispersion_imag
_atom_type_scat_source
C C 0.0033 0.0016 ' International Tables Vol C Tables 4.2.6.8 and 6.1.1.4'
H H 0.0000 0.0000 ' International Tables Vol C Tables 4.2.6.8 and 6.1.1.4'
N N 0.0061 0.0033 ' International Tables Vol C Tables 4.2.6.8 and 6.1.1.4'
O O 0.0106 0.0060 ' International Tables Vol C Tables 4.2.6.8 and 6.1.1.4'

loop_
_geom_angle_atom_site_label_1
_geom_angle_atom_site_label_2
_geom_angle_atom_site_label_3
_geom_angle_site_symmetry_1
_geom_angle_site_symmetry_3
_geom_angle
_geom_angle_publ_flag
C8 O2 C11 . . 117.4(3) no
C3 N1 C4 . . 118.9(4) no
C6 O1 H1O . . 109.00 no
C1 C1 C2 3_555 . 119.8(4) no
C1 C2 C3 . . 121.3(4) no
N1 C3 C3 . 3_555 118.3(3) no
C2 C3 C3 . 3_555 118.9(4) no
N1 C3 C2 . . 122.8(4) no
N1 C4 C5 . . 122.2(4) no
C4 C5 C10 . . 120.5(4) no
C6 C5 C10 . . 117.7(3) no
C4 C5 C6 . . 121.8(4) no
O1 C6 C7 . . 117.5(3) no
C5 C6 C7 . . 120.7(4) no
O1 C6 C5 . . 121.8(3) no
C6 C7 C8 . . 119.6(4) no
O2 C8 C9 . . 115.0(4) no
C7 C8 C9 . . 120.5(4) no
O2 C8 C7 . . 124.5(3) no
C8 C9 C10 . . 119.2(4) no
C5 C10 C9 . . 122.3(4) no
O2 C11 C12 . . 108.6(3) no
C11 C12 C13 . . 120.9(4) no
C13 C12 C17 . . 118.8(4) no
C11 C12 C17 . . 120.3(4) no
C12 C13 C14 . . 120.8(4) no
C13 C14 C15 . . 119.8(4) no
C14 C15 C16 . . 120.0(5) no
C15 C16 C17 . . 120.2(5) no
C12 C17 C16 . . 120.5(5) no
C2 C1 H1 . . 120.00 no
C1 C1 H1 3_555 . 120.00 no
C1 C2 H2 . . 119.00 no
C3 C2 H2 . . 119.00 no
N1 C4 H4 . . 122(2) no
C5 C4 H4 . . 116(2) no
C6 C7 H7 . . 120.00 no
C8 C7 H7 . . 120.00 no
C8 C9 H9 . . 120.00 no
C10 C9 H9 . . 120.00 no
C5 C10 H10 . . 119.00 no
C9 C10 H10 . . 119.00 no
O2 C11 H11A . . 110.00 no
O2 C11 H11B . . 110.00 no
C12 C11 H11A . . 110.00 no
C12 C11 H11B . . 110.00 no
H11A C11 H11B . . 108.00 no
C12 C13 H13 . . 120.00 no
C14 C13 H13 . . 120.00 no
C13 C14 H14 . . 120.00 no
C15 C14 H14 . . 120.00 no
C14 C15 H15 . . 120.00 no
C16 C15 H15 . . 120.00 no
C15 C16 H16 . . 120.00 no
C17 C16 H16 . . 120.00 no
C12 C17 H17 . . 120.00 no
C16 C17 H17 . . 120.00 no

loop_
_geom_bond_atom_site_label_1
_geom_bond_atom_site_label_2
_geom_bond_site_symmetry_2
_geom_bond_distance
_geom_bond_publ_flag
O1 C6 . 1.341(5) no
O2 C8 . 1.370(5) no
O2 C11 . 1.438(5) no
N1 C3 . 1.414(5) no
N1 C4 . 1.278(6) no
O1 H1O . 0.8200 no
C1 C1 3_555 1.380(6) no
C1 C2 . 1.373(6) no
C2 C3 . 1.395(5) no
C3 C3 3_555 1.399(5) no
C4 C5 . 1.454(5) no
C5 C10 . 1.400(6) no
C5 C6 . 1.394(5) no
C6 C7 . 1.403(5) no
C7 C8 . 1.383(6) no
C8 C9 . 1.388(6) no
C9 C10 . 1.371(6) no
C11 C12 . 1.499(6) no
C12 C17 . 1.383(6) no
C12 C13 . 1.378(6) no
C13 C14 . 1.387(6) no
C14 C15 . 1.371(8) no
C15 C16 . 1.374(8) no
C16 C17 . 1.381(7) no
C1 H1 . 0.9300 no
C2 H2 . 0.9300 no
C4 H4 . 1.05(4) no
C7 H7 . 0.9300 no
C9 H9 . 0.9300 no
C10 H10 . 0.9300 no
C11 H11A . 0.9700 no
C11 H11B . 0.9700 no
C13 H13 . 0.9300 no
C14 H14 . 0.9300 no
C15 H15 . 0.9300 no
C16 H16 . 0.9300 no
C17 H17 . 0.9300 no

loop_
_geom_hbond_atom_site_label_D
_geom_hbond_atom_site_label_H
_geom_hbond_atom_site_label_A
_geom_hbond_site_symmetry_A
_geom_hbond_distance_DH
_geom_hbond_distance_HA
_geom_hbond_distance_DA
_geom_hbond_angle_DHA
_geom_hbond_publ_flag
O1 H1O N1 . 0.82 1.90 2.622(5) 147 yes
C2 H2 Cg2 4_564 0.93 2.88 3.499(5) 125 yes
C13 H13 Cg2 4_555 0.93 2.60 3.493(5) 161 yes

loop_
_geom_torsion_atom_site_label_1
_geom_torsion_atom_site_label_2
_geom_torsion_atom_site_label_3
_geom_torsion_atom_site_label_4
_geom_torsion_site_symmetry_1
_geom_torsion_site_symmetry_3
_geom_torsion_site_symmetry_4
_geom_torsion
_geom_torsion_publ_flag
C11 O2 C8 C7 . . . 1.5(6) no
C11 O2 C8 C9 . . . -177.8(4) no
C8 O2 C11 C12 . . . 174.0(3) no
C4 N1 C3 C2 . . . 41.3(6) no
C4 N1 C3 C3 . . 3_555 -139.8(4) no
C3 N1 C4 C5 . . . -176.8(4) no
C1 C1 C2 C3 3_555 . . 0.1(8) no
C2 C1 C1 C2 . 3_555 3_555 0.0(9) no
C1 C2 C3 N1 . . . 178.9(5) no
C1 C2 C3 C3 . . 3_555 -0.1(7) no
N1 C3 C3 N1 . 3_555 3_555 0.0(6) no
N1 C3 C3 C2 . 3_555 3_555 -179.0(4) no
C2 C3 C3 N1 . 3_555 3_555 179.0(4) no
C2 C3 C3 C2 . 3_555 3_555 0.0(6) no
N1 C4 C5 C6 . . . -0.9(7) no
N1 C4 C5 C10 . . . -179.5(4) no
C4 C5 C6 O1 . . . 2.6(6) no
C4 C5 C6 C7 . . . -178.2(4) no
C10 C5 C6 O1 . . . -178.8(4) no
C10 C5 C6 C7 . . . 0.5(6) no
C4 C5 C10 C9 . . . 179.6(4) no
C6 C5 C10 C9 . . . 0.9(6) no
O1 C6 C7 C8 . . . 177.9(4) no
C5 C6 C7 C8 . . . -1.4(6) no
C6 C7 C8 O2 . . . -178.4(4) no
C6 C7 C8 C9 . . . 0.9(6) no
O2 C8 C9 C10 . . . 179.9(4) no
C7 C8 C9 C10 . . . 0.5(7) no
C8 C9 C10 C5 . . . -1.4(7) no
O2 C11 C12 C13 . . . 96.8(4) no
O2 C11 C12 C17 . . . -84.8(5) no
C11 C12 C13 C14 . . . 176.4(4) no
C17 C12 C13 C14 . . . -2.0(6) no
C11 C12 C17 C16 . . . -177.4(4) no
C13 C12 C17 C16 . . . 1.0(7) no
C12 C13 C14 C15 . . . 1.4(7) no
C13 C14 C15 C16 . . . 0.2(7) no
C14 C15 C16 C17 . . . -1.2(8) no
C15 C16 C17 C12 . . . 0.6(8) no
